data_7128983
loop_
_publ_author_name
'Liang, Qiuming'
'Hayashi, Kasumi'
'li, Longfei longfei'
'Song, Datong'

_publ_section_title
;
 Dioxygenation of unprotected mesoionic N&#x2011;heterocyclic olefins
;
_journal_name_full 'Chemical Communications'
_journal_paper_doi 10.1039/D1CC04695K
_journal_year 2021
_chemical_formula_sum 'C23 H21 N3 O'
_chemical_formula_weight 355.43
_space_group_crystal_system monoclinic
_space_group_IT_number 15
_space_group_name_Hall '-C 2yc'
_space_group_name_H-M_alt 'C 1 2/c 1'
_atom_sites_solution_hydrogens geom
_audit_creation_method SHELXL-2016/6
_audit_update_record
;
2021-08-19 deposited with the CCDC.	2021-09-22 downloaded from the CCDC.
;
_cell_angle_alpha 90
_cell_angle_beta 109.301(7)
_cell_angle_gamma 90
_cell_formula_units_Z 8
_cell_length_a 21.598(6)
_cell_length_b 10.343(3)
_cell_length_c 18.170(5)
_cell_measurement_reflns_used 55884
_cell_measurement_temperature 150(2)
_cell_measurement_theta_max 27.581
_cell_measurement_theta_min 2.659
_cell_volume 3830.8(19)
_computing_structure_refinement 'SHELXL-2016/6 (Sheldrick, 2016)'
_computing_structure_solution 'SHELXT 2018/2 (Sheldrick, 2018)'
_diffrn_ambient_temperature 150(2)
_diffrn_measured_fraction_theta_full 0.995
_diffrn_measured_fraction_theta_max 0.993
_diffrn_measurement_device_type 'Bruker Kappa Photon II'
_diffrn_measurement_method 'omega and phi scans'
_diffrn_radiation_type MoK\a
_diffrn_radiation_wavelength 0.71073
_diffrn_reflns_av_R_equivalents 0.0524
_diffrn_reflns_av_unetI/netI 0.0266
_diffrn_reflns_Laue_measured_fraction_full 0.995
_diffrn_reflns_Laue_measured_fraction_max 0.993
_diffrn_reflns_limit_h_max 28
_diffrn_reflns_limit_h_min -28
_diffrn_reflns_limit_k_max 13
_diffrn_reflns_limit_k_min -13
_diffrn_reflns_limit_l_max 23
_diffrn_reflns_limit_l_min -23
_diffrn_reflns_number 55884
_diffrn_reflns_point_group_measured_fraction_full 0.995
_diffrn_reflns_point_group_measured_fraction_max 0.993
_diffrn_reflns_theta_full 25.242
_diffrn_reflns_theta_max 27.581
_diffrn_reflns_theta_min 2.659
_exptl_absorpt_coefficient_mu 0.077
_exptl_absorpt_correction_T_max 0.7456
_exptl_absorpt_correction_T_min 0.7033
_exptl_absorpt_correction_type multi-scan
_exptl_absorpt_process_details
;
 SADABS 2016/2: Krause, L., Herbst-Irmer, R., Sheldrick G.M. & Stalke D.,
 J. Appl. Cryst. 48 (2015) 3-10
;
_exptl_crystal_colour colorless
_exptl_crystal_density_diffrn 1.233
_exptl_crystal_description block
_exptl_crystal_F_000 1504
_exptl_crystal_size_max 0.5
_exptl_crystal_size_mid 0.3
_exptl_crystal_size_min 0.3
_refine_diff_density_max 0.258
_refine_diff_density_min -0.256
_refine_diff_density_rms 0.038
_refine_ls_extinction_coef 0.0058(10)
_refine_ls_extinction_expression Fc^*^=kFc[1+0.001xFc^2^\l^3^/sin(2\q)]^-1/4^
_refine_ls_extinction_method 'SHELXL-2016/6 (Sheldrick 2016)'
_refine_ls_goodness_of_fit_ref 1.032
_refine_ls_hydrogen_treatment constr
_refine_ls_matrix_type full
_refine_ls_number_parameters 248
_refine_ls_number_reflns 4414
_refine_ls_number_restraints 0
_refine_ls_restrained_S_all 1.032
_refine_ls_R_factor_all 0.0613
_refine_ls_R_factor_gt 0.0418
_refine_ls_shift/su_max 0.000
_refine_ls_shift/su_mean 0.000
_refine_ls_structure_factor_coef Fsqd
_refine_ls_weighting_details 'w=1/[\s^2^(Fo^2^)+(0.0518P)^2^+2.5080P] where P=(Fo^2^+2Fc^2^)/3'
_refine_ls_weighting_scheme calc
_refine_ls_wR_factor_gt 0.1037
_refine_ls_wR_factor_ref 0.1155
_reflns_Friedel_coverage 0.000
_reflns_number_gt 3377
_reflns_number_total 4414
_reflns_threshold_expression 'I > 2\s(I)'
_cod_data_source_file d1cc04695k2.cif
_cod_data_source_block wl529
_cod_original_cell_volume 3830.7(17)
_cod_original_sg_symbol_H-M 'C 2/c'
_cod_database_code 7128983
_shelx_shelxl_version_number 2016/6
_shelx_space_group_comment
;
The symmetry employed for this shelxl refinement is uniquely defined
by the following loop, which should always be used as a source of
symmetry information in preference to the above space-group names.
They are only intended as comments.
;

loop_
_space_group_symop_operation_xyz
'x, y, z'
'-x, y, -z+1/2'
'x+1/2, y+1/2, z'
'-x+1/2, y+1/2, -z+1/2'
'-x, -y, -z'
'x, -y, z-1/2'
'-x+1/2, -y+1/2, -z'
'x+1/2, -y+1/2, z-1/2'

loop_
_atom_site_label
_atom_site_type_symbol
_atom_site_fract_x
_atom_site_fract_y
_atom_site_fract_z
_atom_site_U_iso_or_equiv
_atom_site_adp_type
_atom_site_occupancy
_atom_site_site_symmetry_order
_atom_site_calc_flag
_atom_site_refinement_flags_posn
_atom_site_refinement_flags_adp
_atom_site_refinement_flags_occupancy
_atom_site_disorder_assembly
_atom_site_disorder_group
O1 O 0.40080(4) 0.47825(9) 0.33104(5) 0.0311(2) Uani 1 1 d . . . . .
C1 C 0.38306(6) 0.51525(12) 0.38576(7) 0.0261(3) Uani 1 1 d . . . . .
N1 N 0.33008(5) 0.46452(10) 0.40515(6) 0.0270(2) Uani 1 1 d . . . . .
N2 N 0.32187(5) 0.52011(11) 0.46864(6) 0.0289(3) Uani 1 1 d . . . . .
C2 C 0.40778(6) 0.61117(12) 0.44386(7) 0.0259(3) Uani 1 1 d . . . . .
N3 N 0.36965(5) 0.60672(10) 0.48980(6) 0.0265(2) Uani 1 1 d . . . . .
C3 C 0.46289(6) 0.69927(12) 0.45319(8) 0.0280(3) Uani 1 1 d . . . . .
C4 C 0.46996(7) 0.75507(15) 0.38662(9) 0.0402(4) Uani 1 1 d . . . . .
H4 H 0.438904 0.737042 0.336810 0.048 Uiso 1 1 calc R U . . .
C5 C 0.52221(9) 0.83671(18) 0.39309(10) 0.0545(5) Uani 1 1 d . . . . .
H5 H 0.526867 0.874987 0.347676 0.065 Uiso 1 1 calc R U . . .
C6 C 0.56758(9) 0.86274(18) 0.46522(11) 0.0557(5) Uani 1 1 d . . . . .
H6 H 0.603089 0.919711 0.469434 0.067 Uiso 1 1 calc R U . . .
C7 C 0.56154(8) 0.80646(18) 0.53104(10) 0.0486(4) Uani 1 1 d . . . . .
H7 H 0.593193 0.823656 0.580584 0.058 Uiso 1 1 calc R U . . .
C8 C 0.50938(7) 0.72478(15) 0.52520(8) 0.0367(3) Uani 1 1 d . . . . .
H8 H 0.505409 0.685951 0.570813 0.044 Uiso 1 1 calc R U . . .
C9 C 0.37232(6) 0.68918(13) 0.55514(7) 0.0273(3) Uani 1 1 d . . . . .
C10 C 0.40347(6) 0.64361(14) 0.63046(8) 0.0311(3) Uani 1 1 d . . . . .
C19 C 0.25066(8) 0.30346(16) 0.40883(9) 0.0472(4) Uani 1 1 d . . . . .
H19 H 0.255538 0.329919 0.460512 0.057 Uiso 1 1 calc R U . . .
C20 C 0.20751(9) 0.20527(18) 0.37380(10) 0.0556(5) Uani 1 1 d . . . . .
H20 H 0.183087 0.163795 0.401965 0.067 Uiso 1 1 calc R U . . .
C21 C 0.19948(8) 0.16686(15) 0.29877(9) 0.0434(4) Uani 1 1 d . . . . .
H21 H 0.169609 0.099681 0.274857 0.052 Uiso 1 1 calc R U . . .
C22 C 0.23537(8) 0.22725(17) 0.25902(9) 0.0473(4) Uani 1 1 d . . . . .
H22 H 0.230188 0.200953 0.207225 0.057 Uiso 1 1 calc R U . . .
C23 C 0.27908(8) 0.32590(15) 0.29281(8) 0.0409(4) Uani 1 1 d . . . . .
H23 H 0.303418 0.367363 0.264547 0.049 Uiso 1 1 calc R U . . .
C18 C 0.28647(6) 0.36254(13) 0.36816(7) 0.0290(3) Uani 1 1 d . . . . .
C17 C 0.30833(7) 0.85484(14) 0.45671(8) 0.0362(3) Uani 1 1 d . . . . .
H17A H 0.340662 0.869433 0.430377 0.054 Uiso 1 1 calc R U . . .
H17B H 0.284828 0.935575 0.457599 0.054 Uiso 1 1 calc R U . . .
H17C H 0.277027 0.788507 0.428594 0.054 Uiso 1 1 calc R U . . .
C16 C 0.38386(10) 0.94074(19) 0.74553(10) 0.0576(5) Uani 1 1 d . . . . .
H16A H 0.372823 1.028858 0.725706 0.086 Uiso 1 1 calc R U . . .
H16B H 0.428758 0.939066 0.782429 0.086 Uiso 1 1 calc R U . . .
H16C H 0.353312 0.912800 0.772022 0.086 Uiso 1 1 calc R U . . .
C15 C 0.43518(7) 0.51298(14) 0.64658(8) 0.0368(3) Uani 1 1 d . . . . .
H15A H 0.414117 0.454997 0.602794 0.055 Uiso 1 1 calc R U . . .
H15B H 0.430245 0.477577 0.694364 0.055 Uiso 1 1 calc R U . . .
H15C H 0.481918 0.520974 0.653130 0.055 Uiso 1 1 calc R U . . .
C14 C 0.34275(6) 0.81042(13) 0.53881(8) 0.0297(3) Uani 1 1 d . . . . .
C13 C 0.34668(7) 0.88927(14) 0.60223(8) 0.0349(3) Uani 1 1 d . . . . .
H13 H 0.326754 0.972277 0.593077 0.042 Uiso 1 1 calc R U . . .
C12 C 0.37874(7) 0.85046(15) 0.67830(8) 0.0388(3) Uani 1 1 d . . . . .
C11 C 0.40601(7) 0.72739(15) 0.69145(8) 0.0372(3) Uani 1 1 d . . . . .
H11 H 0.427021 0.699531 0.743593 0.045 Uiso 1 1 calc R U . . .

loop_
_atom_site_aniso_label
_atom_site_aniso_U_11
_atom_site_aniso_U_22
_atom_site_aniso_U_33
_atom_site_aniso_U_23
_atom_site_aniso_U_13
_atom_site_aniso_U_12
O1 0.0312(5) 0.0372(5) 0.0278(5) 0.0001(4) 0.0134(4) 0.0003(4)
C1 0.0234(6) 0.0292(6) 0.0260(6) 0.0053(5) 0.0083(5) 0.0012(5)
N1 0.0272(5) 0.0302(6) 0.0247(5) -0.0017(4) 0.0101(4) -0.0045(4)
N2 0.0271(5) 0.0328(6) 0.0278(5) -0.0037(4) 0.0106(4) -0.0077(4)
C2 0.0242(6) 0.0289(6) 0.0253(6) 0.0037(5) 0.0090(5) 0.0000(5)
N3 0.0240(5) 0.0295(5) 0.0269(5) -0.0005(4) 0.0096(4) -0.0054(4)
C3 0.0249(6) 0.0281(6) 0.0328(7) 0.0037(5) 0.0119(5) -0.0006(5)
C4 0.0377(7) 0.0472(9) 0.0350(7) 0.0096(6) 0.0111(6) -0.0081(7)
C5 0.0535(10) 0.0618(11) 0.0502(10) 0.0200(8) 0.0199(8) -0.0177(8)
C6 0.0474(9) 0.0582(11) 0.0633(11) 0.0037(9) 0.0206(8) -0.0259(8)
C7 0.0362(8) 0.0632(11) 0.0443(9) -0.0032(8) 0.0104(7) -0.0187(7)
C8 0.0307(7) 0.0471(9) 0.0327(7) 0.0044(6) 0.0109(6) -0.0070(6)
C9 0.0249(6) 0.0327(7) 0.0270(6) -0.0037(5) 0.0123(5) -0.0084(5)
C10 0.0253(6) 0.0394(7) 0.0302(7) 0.0014(6) 0.0113(5) -0.0080(5)
C19 0.0579(10) 0.0536(10) 0.0314(7) -0.0083(7) 0.0165(7) -0.0283(8)
C20 0.0652(11) 0.0623(11) 0.0416(9) -0.0096(8) 0.0206(8) -0.0382(9)
C21 0.0431(8) 0.0426(8) 0.0403(8) -0.0099(7) 0.0083(7) -0.0158(7)
C22 0.0543(10) 0.0537(10) 0.0325(8) -0.0133(7) 0.0123(7) -0.0151(8)
C23 0.0464(8) 0.0463(9) 0.0323(7) -0.0052(6) 0.0161(6) -0.0132(7)
C18 0.0269(6) 0.0287(7) 0.0285(6) -0.0008(5) 0.0053(5) -0.0036(5)
C17 0.0376(7) 0.0364(7) 0.0346(7) 0.0010(6) 0.0118(6) -0.0006(6)
C16 0.0777(12) 0.0591(11) 0.0422(9) -0.0176(8) 0.0282(9) -0.0143(9)
C15 0.0305(7) 0.0440(8) 0.0353(7) 0.0065(6) 0.0101(6) -0.0023(6)
C14 0.0271(6) 0.0328(7) 0.0323(7) -0.0018(5) 0.0139(5) -0.0075(5)
C13 0.0383(7) 0.0328(7) 0.0393(8) -0.0046(6) 0.0203(6) -0.0082(6)
C12 0.0431(8) 0.0442(8) 0.0351(8) -0.0086(6) 0.0210(6) -0.0134(7)
C11 0.0366(7) 0.0505(9) 0.0262(7) -0.0010(6) 0.0125(6) -0.0105(6)

loop_
_atom_type_symbol
_atom_type_description
_atom_type_scat_dispersion_real
_atom_type_scat_dispersion_imag
_atom_type_scat_source
C C 0.0033 0.0016 'International Tables Vol C Tables 4.2.6.8 and 6.1.1.4'
H H 0.0000 0.0000 'International Tables Vol C Tables 4.2.6.8 and 6.1.1.4'
N N 0.0061 0.0033 'International Tables Vol C Tables 4.2.6.8 and 6.1.1.4'
O O 0.0106 0.0060 'International Tables Vol C Tables 4.2.6.8 and 6.1.1.4'

loop_
_geom_angle_atom_site_label_1
_geom_angle_atom_site_label_2
_geom_angle_atom_site_label_3
_geom_angle
_geom_angle_site_symmetry_1
_geom_angle_site_symmetry_3
_geom_angle_publ_flag
O1 C1 N1 125.41(12) . . ?
O1 C1 C2 132.35(12) . . ?
N1 C1 C2 102.23(10) . . ?
N2 N1 C1 113.73(10) . . ?
N2 N1 C18 117.66(10) . . ?
C1 N1 C18 128.59(11) . . ?
N3 N2 N1 103.06(9) . . ?
N3 C2 C1 106.22(10) . . ?
N3 C2 C3 125.95(11) . . ?
C1 C2 C3 127.82(11) . . ?
N2 N3 C2 114.75(10) . . ?
N2 N3 C9 116.92(10) . . ?
C2 N3 C9 128.20(10) . . ?
C8 C3 C4 119.18(12) . . ?
C8 C3 C2 122.37(12) . . ?
C4 C3 C2 118.40(12) . . ?
C5 C4 C3 119.98(14) . . ?
C5 C4 H4 120.0 . . ?
C3 C4 H4 120.0 . . ?
C6 C5 C4 120.23(15) . . ?
C6 C5 H5 119.9 . . ?
C4 C5 H5 119.9 . . ?
C7 C6 C5 120.16(15) . . ?
C7 C6 H6 119.9 . . ?
C5 C6 H6 119.9 . . ?
C6 C7 C8 120.05(15) . . ?
C6 C7 H7 120.0 . . ?
C8 C7 H7 120.0 . . ?
C7 C8 C3 120.39(13) . . ?
C7 C8 H8 119.8 . . ?
C3 C8 H8 119.8 . . ?
C10 C9 C14 123.51(12) . . ?
C10 C9 N3 118.82(12) . . ?
C14 C9 N3 117.66(11) . . ?
C9 C10 C11 116.77(13) . . ?
C9 C10 C15 122.55(12) . . ?
C11 C10 C15 120.64(12) . . ?
C18 C19 C20 119.45(14) . . ?
C18 C19 H19 120.3 . . ?
C20 C19 H19 120.3 . . ?
C21 C20 C19 120.89(15) . . ?
C21 C20 H20 119.6 . . ?
C19 C20 H20 119.6 . . ?
C22 C21 C20 118.85(14) . . ?
C22 C21 H21 120.6 . . ?
C20 C21 H21 120.6 . . ?
C21 C22 C23 121.45(14) . . ?
C21 C22 H22 119.3 . . ?
C23 C22 H22 119.3 . . ?
C18 C23 C22 118.70(14) . . ?
C18 C23 H23 120.6 . . ?
C22 C23 H23 120.6 . . ?
C19 C18 C23 120.66(13) . . ?
C19 C18 N1 118.44(12) . . ?
C23 C18 N1 120.89(12) . . ?
C14 C17 H17A 109.5 . . ?
C14 C17 H17B 109.5 . . ?
H17A C17 H17B 109.5 . . ?
C14 C17 H17C 109.5 . . ?
H17A C17 H17C 109.5 . . ?
H17B C17 H17C 109.5 . . ?
C12 C16 H16A 109.5 . . ?
C12 C16 H16B 109.5 . . ?
H16A C16 H16B 109.5 . . ?
C12 C16 H16C 109.5 . . ?
H16A C16 H16C 109.5 . . ?
H16B C16 H16C 109.5 . . ?
C10 C15 H15A 109.5 . . ?
C10 C15 H15B 109.5 . . ?
H15A C15 H15B 109.5 . . ?
C10 C15 H15C 109.5 . . ?
H15A C15 H15C 109.5 . . ?
H15B C15 H15C 109.5 . . ?
C13 C14 C9 116.93(12) . . ?
C13 C14 C17 121.19(13) . . ?
C9 C14 C17 121.87(12) . . ?
C12 C13 C14 122.01(14) . . ?
C12 C13 H13 119.0 . . ?
C14 C13 H13 119.0 . . ?
C13 C12 C11 118.73(13) . . ?
C13 C12 C16 120.40(15) . . ?
C11 C12 C16 120.87(15) . . ?
C12 C11 C10 122.00(13) . . ?
C12 C11 H11 119.0 . . ?
C10 C11 H11 119.0 . . ?

loop_
_geom_bond_atom_site_label_1
_geom_bond_atom_site_label_2
_geom_bond_distance
_geom_bond_site_symmetry_2
_geom_bond_publ_flag
O1 C1 1.2384(15) . ?
C1 N1 1.4055(16) . ?
C1 C2 1.4182(18) . ?
N1 N2 1.3521(15) . ?
N1 C18 1.4258(16) . ?
N2 N3 1.3239(15) . ?
C2 N3 1.3532(16) . ?
C2 C3 1.4637(17) . ?
N3 C9 1.4474(16) . ?
C3 C8 1.3861(19) . ?
C3 C4 1.3934(19) . ?
C4 C5 1.383(2) . ?
C4 H4 0.9500 . ?
C5 C6 1.379(2) . ?
C5 H5 0.9500 . ?
C6 C7 1.375(2) . ?
C6 H6 0.9500 . ?
C7 C8 1.384(2) . ?
C7 H7 0.9500 . ?
C8 H8 0.9500 . ?
C9 C10 1.3926(18) . ?
C9 C14 1.3939(19) . ?
C10 C11 1.393(2) . ?
C10 C15 1.499(2) . ?
C19 C18 1.377(2) . ?
C19 C20 1.383(2) . ?
C19 H19 0.9500 . ?
C20 C21 1.375(2) . ?
C20 H20 0.9500 . ?
C21 C22 1.372(2) . ?
C21 H21 0.9500 . ?
C22 C23 1.388(2) . ?
C22 H22 0.9500 . ?
C23 C18 1.3781(19) . ?
C23 H23 0.9500 . ?
C17 C14 1.5021(19) . ?
C17 H17A 0.9800 . ?
C17 H17B 0.9800 . ?
C17 H17C 0.9800 . ?
C16 C12 1.512(2) . ?
C16 H16A 0.9800 . ?
C16 H16B 0.9800 . ?
C16 H16C 0.9800 . ?
C15 H15A 0.9800 . ?
C15 H15B 0.9800 . ?
C15 H15C 0.9800 . ?
C14 C13 1.3912(19) . ?
C13 C12 1.385(2) . ?
C13 H13 0.9500 . ?
C12 C11 1.390(2) . ?
C11 H11 0.9500 . ?

loop_
_geom_torsion_atom_site_label_1
_geom_torsion_atom_site_label_2
_geom_torsion_atom_site_label_3
_geom_torsion_atom_site_label_4
_geom_torsion
_geom_torsion_site_symmetry_1
_geom_torsion_site_symmetry_2
_geom_torsion_site_symmetry_3
_geom_torsion_site_symmetry_4
_geom_torsion_publ_flag
O1 C1 N1 N2 178.64(12) . . . . ?
C2 C1 N1 N2 -0.53(13) . . . . ?
O1 C1 N1 C18 0.3(2) . . . . ?
C2 C1 N1 C18 -178.83(12) . . . . ?
C1 N1 N2 N3 0.11(13) . . . . ?
C18 N1 N2 N3 178.60(10) . . . . ?
O1 C1 C2 N3 -178.36(13) . . . . ?
N1 C1 C2 N3 0.73(12) . . . . ?
O1 C1 C2 C3 2.2(2) . . . . ?
N1 C1 C2 C3 -178.75(12) . . . . ?
N1 N2 N3 C2 0.41(14) . . . . ?
N1 N2 N3 C9 176.79(10) . . . . ?
C1 C2 N3 N2 -0.76(14) . . . . ?
C3 C2 N3 N2 178.73(11) . . . . ?
C1 C2 N3 C9 -176.65(11) . . . . ?
C3 C2 N3 C9 2.8(2) . . . . ?
N3 C2 C3 C8 44.0(2) . . . . ?
C1 C2 C3 C8 -136.57(15) . . . . ?
N3 C2 C3 C4 -138.57(14) . . . . ?
C1 C2 C3 C4 40.81(19) . . . . ?
C8 C3 C4 C5 -1.2(2) . . . . ?
C2 C3 C4 C5 -178.68(15) . . . . ?
C3 C4 C5 C6 0.3(3) . . . . ?
C4 C5 C6 C7 0.8(3) . . . . ?
C5 C6 C7 C8 -0.9(3) . . . . ?
C6 C7 C8 C3 -0.1(3) . . . . ?
C4 C3 C8 C7 1.1(2) . . . . ?
C2 C3 C8 C7 178.49(14) . . . . ?
N2 N3 C9 C10 83.75(14) . . . . ?
C2 N3 C9 C10 -100.44(15) . . . . ?
N2 N3 C9 C14 -95.69(13) . . . . ?
C2 N3 C9 C14 80.12(16) . . . . ?
C14 C9 C10 C11 -1.87(18) . . . . ?
N3 C9 C10 C11 178.72(11) . . . . ?
C14 C9 C10 C15 -179.76(12) . . . . ?
N3 C9 C10 C15 0.83(18) . . . . ?
C18 C19 C20 C21 -0.6(3) . . . . ?
C19 C20 C21 C22 0.3(3) . . . . ?
C20 C21 C22 C23 -0.2(3) . . . . ?
C21 C22 C23 C18 0.4(3) . . . . ?
C20 C19 C18 C23 0.8(3) . . . . ?
C20 C19 C18 N1 179.29(15) . . . . ?
C22 C23 C18 C19 -0.7(2) . . . . ?
C22 C23 C18 N1 -179.15(14) . . . . ?
N2 N1 C18 C19 -16.79(18) . . . . ?
C1 N1 C18 C19 161.45(14) . . . . ?
N2 N1 C18 C23 161.66(13) . . . . ?
C1 N1 C18 C23 -20.1(2) . . . . ?
C10 C9 C14 C13 1.58(18) . . . . ?
N3 C9 C14 C13 -179.00(11) . . . . ?
C10 C9 C14 C17 -178.62(12) . . . . ?
N3 C9 C14 C17 0.80(17) . . . . ?
C9 C14 C13 C12 0.42(19) . . . . ?
C17 C14 C13 C12 -179.38(12) . . . . ?
C14 C13 C12 C11 -2.0(2) . . . . ?
C14 C13 C12 C16 177.97(14) . . . . ?
C13 C12 C11 C10 1.7(2) . . . . ?
C16 C12 C11 C10 -178.29(14) . . . . ?
C9 C10 C11 C12 0.19(19) . . . . ?
C15 C10 C11 C12 178.12(12) . . . . ?
